data_7104087
loop_
_publ_author_name
'Turner, Luke E'
'Thorn, Matthew G'
'Fanwick, Phillip E'
'Rothwell, Ian P'

_publ_section_title
;
 Facile resolution of constrained geometry indenyl-phenoxide ligation.
;
_journal_issue 9
_journal_name_full 'Chemical communications (Cambridge, England)'
_journal_page_first 1034
_journal_page_last 1035
_journal_paper_doi 10.1039/b212724e
_journal_year 2003
_chemical_formula_sum 'C49 H54 O3 Si2 Ti'
_chemical_formula_weight 795.05
_chemical_name_systematic ' ? '
_space_group_IT_number 4
_symmetry_cell_setting monoclinic
_symmetry_space_group_name_Hall 'P 2yb'
_symmetry_space_group_name_H-M 'P 1 21 1'
_atom_type_scat_source 'International Tables for Crystallography (Vol C)'
_audit_creation_date 6-02-03
_audit_creation_method from_MolEN_and_SHELXL
_audit_update_record ' ? '
_cell_angle_alpha 90.00
_cell_angle_beta 102.861(4)
_cell_angle_gamma 90.00
_cell_formula_units_Z 2
_cell_length_a 11.9436(10)
_cell_length_b 13.1268(10)
_cell_length_c 16.1538(12)
_cell_measurement_reflns_used 12676
_cell_measurement_temperature 150
_cell_measurement_theta_max 25
_cell_measurement_theta_min 5
_cell_volume 2469.1(6)
_computing_cell_refinement DENZO/SCALEPACK_(Otwinowski,_1996)
_computing_data_collection Collect_(Nonius,_1998)
_computing_data_reduction DENZO/SCALEPACK_(Otwinowski,_1996)
_computing_molecular_graphics
; 
ORTEP (Johnson, 1976) 
PLUTON (Spek, 1991) 
;
_computing_publication_material CIF_VAX_MolEN_(Fair,_1990)
_computing_structure_refinement SHELX97_(Sheldrick,_1997)
_computing_structure_solution Direct_methods_(SIR97,_Altomare_et_al.,_1997)
_diffrn_ambient_temperature 150
_diffrn_measurement_device_type Nonius_KappaCCD
_diffrn_measurement_method \w
_diffrn_radiation_type MO-K\a
_diffrn_radiation_wavelength 0.71073
_diffrn_reflns_av_R_equivalents 0.089
_diffrn_reflns_limit_h_max 14
_diffrn_reflns_limit_h_min -14
_diffrn_reflns_limit_k_max 16
_diffrn_reflns_limit_k_min -14
_diffrn_reflns_limit_l_max 19
_diffrn_reflns_limit_l_min -19
_diffrn_reflns_number 12676
_diffrn_reflns_theta_max 25.70
_diffrn_reflns_theta_min 5.00
_exptl_absorpt_coefficient_mu 0.252
_exptl_absorpt_correction_T_max 0.9390
_exptl_absorpt_correction_T_min 0.7689
_exptl_absorpt_correction_type multi-scan_(Otwinowski_&_Minor,_
_exptl_crystal_colour orange
_exptl_crystal_density_diffrn 1.07
_exptl_crystal_description plate
_exptl_crystal_F_000 844
_exptl_crystal_size_max 0.45
_exptl_crystal_size_mid 0.35
_exptl_crystal_size_min 0.25
_refine_diff_density_max 0.69
_refine_diff_density_min -0.36
_refine_ls_abs_structure_details 'Flack H. D. (1983), Acta Cryst. A39, 876-881'
_refine_ls_abs_structure_Flack 0.04(5)
_refine_ls_extinction_method none
_refine_ls_goodness_of_fit_ref 1.137
_refine_ls_hydrogen_treatment H_atoms_riding
_refine_ls_matrix_type full
_refine_ls_number_parameters 508
_refine_ls_number_reflns 7586
_refine_ls_number_restraints 1
_refine_ls_R_factor_gt 0.087
_refine_ls_shift/su_max 0.005
_refine_ls_structure_factor_coef Fsqd
_refine_ls_weighting_details 'w=1/[\s^2^(Fo^2^)+(0.0683P)^2^+4.8002P] where P=(Fo^2^+2Fc^2^)/3'
_refine_ls_weighting_scheme calc
_refine_ls_wR_factor_ref 0.187
_reflns_Friedel_coverage 0.7584
_reflns_number_gt 7385
_reflns_number_total 7600
_reflns_threshold_expression >2.0\s(I)
_cod_data_source_file b212724e.txt
_cod_data_source_block LTP33C
_cod_depositor_comments
;
The following automatic conversions were performed:
'_refine_ls_weighting_scheme' value 'calc ' changed to 'calc' according to
'/home/saulius/struct/CIF-dictionaries/cif_core.dic' dictionary named
'cif_core.dic' version 2.4.1 from 2010-06-29.

Automatic conversion script
Id: cif_fix_enum 1527 2010-12-29 10:47:43Z saulius 
;
_cod_original_formula_sum 'C49 H54 O3 Si2 Ti1'
_cod_database_code 7104087

loop_
_symmetry_equiv_pos_as_xyz
'x, y, z'
'-x, y+1/2, -z'

loop_
_atom_site_label
_atom_site_type_symbol
_atom_site_fract_x
_atom_site_fract_y
_atom_site_fract_z
_atom_site_U_iso_or_equiv
_atom_site_adp_type
_atom_site_occupancy
_atom_site_symmetry_multiplicity
_atom_site_calc_flag
_atom_site_refinement_flags
_atom_site_disorder_assembly
_atom_site_disorder_group
Ti Ti 0.58378(8) 0.74058(8) 0.89545(6) 0.0213(2) Uani 1 1 d . . .
Si(22) Si 0.44980(15) 0.74257(17) 1.13366(11) 0.0327(4) Uani 1 1 d . . .
Si(32) Si 0.81450(14) 0.58497(14) 0.74179(9) 0.0236(4) Uani 1 1 d . . .
O(1) O 0.4644(3) 0.6894(3) 0.8117(2) 0.0230(9) Uani 1 1 d . . .
O(2) O 0.5633(3) 0.6629(3) 0.9860(2) 0.0251(9) Uani 1 1 d . . .
O(3) O 0.7284(3) 0.6962(3) 0.8841(2) 0.0235(9) Uani 1 1 d . . .
C(1) C 0.3756(5) 0.7426(6) 0.7605(3) 0.0223(11) Uani 1 1 d . . .
C(2) C 0.3833(5) 0.8479(5) 0.7661(4) 0.0230(13) Uani 1 1 d . . .
C(3) C 0.3030(5) 0.9093(5) 0.7145(3) 0.0234(13) Uani 1 1 d . . .
C(4) C 0.2113(5) 0.8648(5) 0.6573(3) 0.0243(13) Uani 1 1 d . . .
C(5) C 0.2033(5) 0.7590(5) 0.6564(3) 0.0220(13) Uani 1 1 d . . .
C(6) C 0.2836(5) 0.6940(5) 0.7069(3) 0.0219(12) Uani 1 1 d . . .
C(11) C 0.4820(5) 0.8854(4) 0.8313(4) 0.0227(13) Uani 1 1 d . . .
C(12) C 0.4853(6) 0.8858(5) 0.9207(4) 0.0266(14) Uani 1 1 d . . .
C(13) C 0.6022(5) 0.8981(5) 0.9650(4) 0.0259(14) Uani 1 1 d . . .
C(14) C 0.6697(5) 0.9111(4) 0.9046(4) 0.0279(14) Uani 1 1 d . . .
C(15) C 0.7901(6) 0.9295(5) 0.9132(5) 0.0398(18) Uani 1 1 d . . .
C(16) C 0.8300(7) 0.9390(6) 0.8393(6) 0.050(2) Uani 1 1 d . . .
C(17) C 0.7575(6) 0.9303(6) 0.7588(6) 0.0424(18) Uani 1 1 d . . .
C(18) C 0.6449(6) 0.9101(5) 0.7495(4) 0.0327(15) Uani 1 1 d . . .
C(19) C 0.5976(5) 0.9014(4) 0.8212(4) 0.0256(13) Uani 1 1 d . . .
C(21) C 0.6421(5) 0.6737(5) 1.0607(3) 0.0216(13) Uani 1 1 d . . .
C(22) C 0.6044(5) 0.7162(4) 1.1308(4) 0.0235(13) Uani 1 1 d . . .
C(23) C 0.6878(5) 0.7360(6) 1.2021(4) 0.0296(13) Uani 1 1 d . . .
C(24) C 0.8061(5) 0.7184(4) 1.2092(3) 0.0241(14) Uani 1 1 d . . .
C(25) C 0.8912(6) 0.7446(6) 1.2818(4) 0.0356(15) Uani 1 1 d . . .
C(26) C 1.0042(6) 0.7261(5) 1.2868(4) 0.0378(17) Uani 1 1 d . . .
C(27) C 1.0392(6) 0.6781(5) 1.2176(4) 0.0304(15) Uani 1 1 d . . .
C(28) C 0.9592(5) 0.6504(5) 1.1473(4) 0.0226(13) Uani 1 1 d . . .
C(29) C 0.8419(5) 0.6696(5) 1.1393(3) 0.0222(13) Uani 1 1 d . . .
C(2A) C 0.7547(5) 0.6443(4) 1.0648(3) 0.0208(12) Uani 1 1 d . . .
C(31) C 0.7807(5) 0.6072(4) 0.9145(3) 0.0216(13) Uani 1 1 d . . .
C(32) C 0.8275(5) 0.5482(5) 0.8567(4) 0.0232(14) Uani 1 1 d . . .
C(33) C 0.8829(5) 0.4580(5) 0.8861(4) 0.0242(13) Uani 1 1 d . . .
C(34) C 0.8845(5) 0.4199(5) 0.9684(4) 0.0249(13) Uani 1 1 d . . .
C(35) C 0.9300(6) 0.3226(5) 0.9939(4) 0.0297(15) Uani 1 1 d . . .
C(36) C 0.9238(5) 0.2831(5) 1.0696(4) 0.0293(15) Uani 1 1 d . . .
C(37) C 0.8706(5) 0.3384(5) 1.1235(4) 0.0257(13) Uani 1 1 d . . .
C(38) C 0.8279(5) 0.4343(4) 1.1026(3) 0.0223(13) Uani 1 1 d . . .
C(39) C 0.8333(5) 0.4778(4) 1.0236(4) 0.0195(12) Uani 1 1 d . . .
C(3A) C 0.7882(5) 0.5786(4) 0.9975(3) 0.0182(11) Uani 1 1 d . . .
C(41) C 0.1173(6) 0.9316(5) 0.6005(4) 0.0296(15) Uani 1 1 d . . .
C(42) C 0.0319(6) 0.9634(6) 0.6527(4) 0.0388(17) Uani 1 1 d . . .
C(43) C 0.0532(7) 0.8730(6) 0.5214(4) 0.046(2) Uani 1 1 d . . .
C(44) C 0.1697(7) 1.0249(6) 0.5701(5) 0.0446(19) Uani 1 1 d . . .
C(61) C 0.2652(5) 0.5787(5) 0.7064(4) 0.0239(13) Uani 1 1 d . . .
C(62) C 0.2543(6) 0.5447(5) 0.7961(4) 0.0348(16) Uani 1 1 d . . .
C(63) C 0.3679(6) 0.5238(5) 0.6829(4) 0.0326(15) Uani 1 1 d . . .
C(64) C 0.1557(6) 0.5458(5) 0.6423(4) 0.0353(16) Uani 1 1 d . . .
C(221) C 0.4299(8) 0.6926(8) 1.2395(5) 0.065(3) Uani 1 1 d . . .
C(222) C 0.4275(6) 0.8832(6) 1.1361(5) 0.0418(18) Uani 1 1 d . . .
C(223) C 0.3450(6) 0.6799(7) 1.0469(5) 0.0441(18) Uani 1 1 d . . .
C(321) C 0.6638(6) 0.6123(7) 0.6872(4) 0.047(2) Uani 1 1 d . . .
C(322) C 0.8626(7) 0.4730(6) 0.6876(4) 0.0395(18) Uani 1 1 d . . .
C(323) C 0.9060(6) 0.6956(5) 0.7307(4) 0.0323(15) Uani 1 1 d . . .
H(3) H 0.3100 0.9798 0.7178 0.030 Uiso 1 1 calc R . .
H(5) H 0.1404 0.7295 0.6199 0.029 Uiso 1 1 calc R . .
H(12) H 0.4224 0.8793 0.9454 0.035 Uiso 1 1 calc R . .
H(13) H 0.6291 0.8977 1.0236 0.034 Uiso 1 1 calc R . .
H(15) H 0.8395 0.9350 0.9664 0.052 Uiso 1 1 calc R . .
H(16) H 0.9077 0.9515 0.8434 0.065 Uiso 1 1 calc R . .
H(17) H 0.7875 0.9387 0.7109 0.055 Uiso 1 1 calc R . .
H(18) H 0.5985 0.9019 0.6955 0.042 Uiso 1 1 calc R . .
H(23) H 0.6650 0.7628 1.2490 0.038 Uiso 1 1 calc R . .
H(25) H 0.8690 0.7755 1.3274 0.046 Uiso 1 1 calc R . .
H(26) H 1.0585 0.7445 1.3352 0.049 Uiso 1 1 calc R . .
H(27) H 1.1167 0.6658 1.2205 0.039 Uiso 1 1 calc R . .
H(28) H 0.9832 0.6176 1.1032 0.029 Uiso 1 1 calc R . .
H(33) H 0.9201 0.4216 0.8508 0.031 Uiso 1 1 calc R . .
H(35) H 0.9650 0.2852 0.9577 0.039 Uiso 1 1 calc R . .
H(36) H 0.9548 0.2192 1.0858 0.038 Uiso 1 1 calc R . .
H(37) H 0.8638 0.3098 1.1749 0.033 Uiso 1 1 calc R . .
H(38) H 0.7953 0.4708 1.1406 0.029 Uiso 1 1 calc R . .
H(22A) H 0.4818 0.7271 1.2847 0.084 Uiso 1 1 calc R . .
H(22B) H 0.4455 0.6208 1.2431 0.084 Uiso 1 1 calc R . .
H(22C) H 0.3523 0.7045 1.2442 0.084 Uiso 1 1 calc R . .
H(22D) H 0.4430 0.9132 1.0856 0.054 Uiso 1 1 calc R . .
H(22E) H 0.4785 0.9115 1.1851 0.054 Uiso 1 1 calc R . .
H(22F) H 0.3495 0.8970 1.1388 0.054 Uiso 1 1 calc R . .
H(22G) H 0.2711 0.6780 1.0610 0.057 Uiso 1 1 calc R . .
H(22H) H 0.3699 0.6117 1.0394 0.057 Uiso 1 1 calc R . .
H(22I) H 0.3396 0.7176 0.9952 0.057 Uiso 1 1 calc R . .
H(32A) H 0.6387 0.6737 0.7099 0.061 Uiso 1 1 calc R . .
H(32B) H 0.6156 0.5567 0.6960 0.061 Uiso 1 1 calc R . .
H(32C) H 0.6591 0.6208 0.6275 0.061 Uiso 1 1 calc R . .
H(32D) H 0.8598 0.4897 0.6293 0.051 Uiso 1 1 calc R . .
H(32E) H 0.8128 0.4162 0.6902 0.051 Uiso 1 1 calc R . .
H(32F) H 0.9398 0.4554 0.7154 0.051 Uiso 1 1 calc R . .
H(32G) H 0.9854 0.6758 0.7459 0.042 Uiso 1 1 calc R . .
H(32H) H 0.8925 0.7495 0.7674 0.042 Uiso 1 1 calc R . .
H(32I) H 0.8878 0.7189 0.6729 0.042 Uiso 1 1 calc R . .
H(42A) H 0.0714 0.9996 0.7023 0.050 Uiso 1 1 calc R . .
H(42B) H -0.0041 0.9040 0.6696 0.050 Uiso 1 1 calc R . .
H(42C) H -0.0255 1.0068 0.6192 0.050 Uiso 1 1 calc R . .
H(43A) H -0.0010 0.9176 0.4862 0.059 Uiso 1 1 calc R . .
H(43B) H 0.0133 0.8162 0.5388 0.059 Uiso 1 1 calc R . .
H(43C) H 0.1073 0.8488 0.4901 0.059 Uiso 1 1 calc R . .
H(44A) H 0.2092 1.0637 0.6182 0.058 Uiso 1 1 calc R . .
H(44B) H 0.1102 1.0658 0.5361 0.058 Uiso 1 1 calc R . .
H(44C) H 0.2231 1.0046 0.5367 0.058 Uiso 1 1 calc R . .
H(62A) H 0.3230 0.5628 0.8368 0.045 Uiso 1 1 calc R . .
H(62B) H 0.2436 0.4723 0.7966 0.045 Uiso 1 1 calc R . .
H(62C) H 0.1896 0.5781 0.8103 0.045 Uiso 1 1 calc R . .
H(63A) H 0.3770 0.5473 0.6285 0.042 Uiso 1 1 calc R . .
H(63B) H 0.3542 0.4517 0.6805 0.042 Uiso 1 1 calc R . .
H(63C) H 0.4365 0.5381 0.7250 0.042 Uiso 1 1 calc R . .
H(64A) H 0.0901 0.5771 0.6569 0.046 Uiso 1 1 calc R . .
H(64B) H 0.1482 0.4730 0.6437 0.046 Uiso 1 1 calc R . .
H(64C) H 0.1606 0.5667 0.5863 0.046 Uiso 1 1 calc R . .

loop_
_atom_site_aniso_label
_atom_site_aniso_U_11
_atom_site_aniso_U_22
_atom_site_aniso_U_33
_atom_site_aniso_U_12
_atom_site_aniso_U_13
_atom_site_aniso_U_23
Ti 0.0201(5) 0.0156(5) 0.0257(5) 0.0015(5) -0.0001(4) -0.0009(5)
Si(22) 0.0286(9) 0.0312(10) 0.0410(9) 0.0056(9) 0.0137(7) -0.0045(9)
Si(32) 0.0237(8) 0.0257(9) 0.0215(8) -0.0022(7) 0.0056(6) -0.0006(7)
O(1) 0.020(2) 0.018(2) 0.029(2) 0.0012(17) 0.0009(17) -0.0008(17)
O(2) 0.027(2) 0.022(2) 0.023(2) 0.0001(18) -0.0005(17) 0.0008(16)
O(3) 0.023(2) 0.021(2) 0.025(2) 0.0027(17) 0.0030(16) 0.0033(16)
C(1) 0.021(3) 0.024(3) 0.022(3) 0.007(3) 0.005(2) 0.007(3)
C(2) 0.023(3) 0.019(3) 0.027(3) 0.001(2) 0.006(2) 0.004(2)
C(3) 0.029(3) 0.016(3) 0.025(3) -0.001(3) 0.006(3) 0.004(2)
C(4) 0.026(3) 0.027(4) 0.019(3) 0.000(3) 0.003(2) 0.000(2)
C(5) 0.027(3) 0.018(3) 0.021(3) -0.001(2) 0.006(2) 0.000(2)
C(6) 0.020(3) 0.027(3) 0.019(3) 0.001(3) 0.005(2) 0.000(2)
C(11) 0.024(3) 0.008(3) 0.034(3) 0.001(2) 0.002(2) 0.001(2)
C(12) 0.034(4) 0.010(3) 0.037(3) 0.001(3) 0.012(3) -0.006(2)
C(13) 0.031(3) 0.010(3) 0.032(3) 0.003(2) -0.005(3) -0.004(2)
C(14) 0.026(3) 0.005(3) 0.050(4) 0.004(2) 0.002(3) 0.000(3)
C(15) 0.021(3) 0.014(3) 0.079(5) -0.002(3) -0.001(3) -0.008(3)
C(16) 0.032(4) 0.019(4) 0.103(7) -0.004(3) 0.024(4) -0.004(4)
C(17) 0.026(4) 0.028(4) 0.079(5) 0.005(3) 0.024(4) 0.005(4)
C(18) 0.034(4) 0.012(3) 0.054(4) 0.003(3) 0.014(3) 0.008(3)
C(19) 0.032(3) 0.007(3) 0.038(3) 0.003(2) 0.006(3) 0.004(2)
C(21) 0.028(3) 0.017(3) 0.019(3) -0.007(2) 0.004(2) 0.002(2)
C(22) 0.026(3) 0.014(3) 0.032(3) 0.007(2) 0.010(2) 0.004(2)
C(23) 0.044(4) 0.018(3) 0.029(3) 0.001(3) 0.015(3) -0.001(3)
C(24) 0.035(4) 0.011(3) 0.024(3) -0.001(2) 0.003(2) -0.001(2)
C(25) 0.049(4) 0.027(3) 0.029(3) 0.001(4) 0.004(3) -0.008(3)
C(26) 0.036(4) 0.028(4) 0.040(3) -0.009(3) -0.012(3) -0.005(3)
C(27) 0.026(3) 0.020(4) 0.041(4) -0.006(3) -0.001(3) 0.007(3)
C(28) 0.020(3) 0.020(3) 0.028(3) -0.004(2) 0.006(2) 0.001(2)
C(29) 0.027(3) 0.015(3) 0.025(3) -0.003(2) 0.008(2) 0.008(2)
C(2A) 0.025(3) 0.014(3) 0.022(3) -0.002(2) 0.004(2) 0.003(2)
C(31) 0.021(3) 0.015(3) 0.025(3) -0.001(2) -0.002(2) 0.001(2)
C(32) 0.016(3) 0.026(4) 0.029(3) -0.002(2) 0.008(2) -0.003(2)
C(33) 0.018(3) 0.028(3) 0.028(3) 0.003(3) 0.007(2) -0.002(3)
C(34) 0.017(3) 0.023(3) 0.035(3) 0.000(2) 0.008(2) -0.005(3)
C(35) 0.035(4) 0.028(4) 0.026(3) 0.007(3) 0.007(3) -0.004(3)
C(36) 0.030(3) 0.023(3) 0.033(3) 0.010(3) 0.002(3) 0.003(3)
C(37) 0.030(3) 0.021(3) 0.029(3) 0.002(3) 0.011(3) 0.007(2)
C(38) 0.029(3) 0.016(3) 0.023(3) 0.002(2) 0.007(2) 0.000(2)
C(39) 0.014(3) 0.015(3) 0.028(3) 0.003(2) 0.003(2) -0.006(2)
C(3A) 0.017(3) 0.013(3) 0.024(3) -0.001(2) 0.004(2) 0.001(2)
C(41) 0.028(3) 0.028(4) 0.031(3) 0.008(3) 0.003(3) 0.007(3)
C(42) 0.033(4) 0.042(5) 0.039(4) 0.018(3) 0.003(3) 0.007(3)
C(43) 0.046(4) 0.044(5) 0.036(4) 0.009(4) -0.015(3) 0.005(3)
C(44) 0.047(5) 0.044(5) 0.037(4) 0.000(4) -0.003(3) 0.016(3)
C(61) 0.020(3) 0.019(3) 0.030(3) -0.001(3) -0.002(2) -0.004(3)
C(62) 0.038(4) 0.024(4) 0.043(4) -0.005(3) 0.010(3) 0.004(3)
C(63) 0.030(4) 0.017(3) 0.048(4) 0.000(3) 0.004(3) -0.008(3)
C(64) 0.028(4) 0.026(4) 0.045(4) -0.004(3) -0.006(3) -0.007(3)
C(221) 0.062(6) 0.081(7) 0.064(5) 0.005(5) 0.042(5) -0.003(5)
C(222) 0.029(4) 0.030(4) 0.066(5) 0.009(3) 0.010(3) -0.015(3)
C(223) 0.031(4) 0.046(5) 0.057(5) -0.002(3) 0.015(3) -0.011(4)
C(321) 0.037(4) 0.069(6) 0.031(4) -0.004(4) 0.000(3) 0.007(3)
C(322) 0.067(5) 0.033(4) 0.022(3) -0.010(4) 0.015(3) -0.007(3)
C(323) 0.037(4) 0.029(4) 0.033(3) -0.009(3) 0.011(3) -0.001(3)

loop_
_geom_angle_atom_site_label_1
_geom_angle_atom_site_label_2
_geom_angle_atom_site_label_3
_geom_angle
_geom_angle_site_symmetry_1
_geom_angle_site_symmetry_3
_geom_angle_publ_flag
O(2) Ti O(1) 99.33(18) . . ?
O(2) Ti O(3) 101.18(18) . . ?
O(1) Ti O(3) 113.03(18) . . ?
O(2) Ti C(12) 98.8(2) . . ?
O(1) Ti C(12) 95.1(2) . . ?
O(3) Ti C(12) 142.0(2) . . ?
O(2) Ti C(13) 97.1(2) . . ?
O(1) Ti C(13) 130.1(2) . . ?
O(3) Ti C(13) 109.4(2) . . ?
C(12) Ti C(13) 35.7(2) . . ?
O(2) Ti C(11) 130.2(2) . . ?
O(1) Ti C(11) 74.68(19) . . ?
O(3) Ti C(11) 127.1(2) . . ?
C(12) Ti C(11) 35.6(2) . . ?
C(13) Ti C(11) 59.0(2) . . ?
O(2) Ti C(19) 154.1(2) . . ?
O(1) Ti C(19) 94.6(2) . . ?
O(3) Ti C(19) 93.2(2) . . ?
C(12) Ti C(19) 58.1(2) . . ?
C(13) Ti C(19) 57.6(2) . . ?
C(11) Ti C(19) 34.8(2) . . ?
O(2) Ti C(14) 125.8(2) . . ?
O(1) Ti C(14) 128.1(2) . . ?
O(3) Ti C(14) 84.7(2) . . ?
C(12) Ti C(14) 57.4(2) . . ?
C(13) Ti C(14) 34.0(2) . . ?
C(11) Ti C(14) 57.4(2) . . ?
C(19) Ti C(14) 34.0(2) . . ?
C(223) Si(22) C(222) 112.3(4) . . ?
C(223) Si(22) C(22) 113.6(3) . . ?
C(222) Si(22) C(22) 109.1(3) . . ?
C(223) Si(22) C(221) 109.3(4) . . ?
C(222) Si(22) C(221) 106.0(4) . . ?
C(22) Si(22) C(221) 106.1(4) . . ?
C(323) Si(32) C(321) 109.5(4) . . ?
C(323) Si(32) C(322) 108.8(3) . . ?
C(321) Si(32) C(322) 107.3(4) . . ?
C(323) Si(32) C(32) 112.0(3) . . ?
C(321) Si(32) C(32) 112.0(3) . . ?
C(322) Si(32) C(32) 107.0(3) . . ?
C(1) O(1) Ti 128.0(4) . . ?
C(21) O(2) Ti 117.2(4) . . ?
C(31) O(3) Ti 126.2(4) . . ?
O(1) C(1) C(2) 115.8(5) . . ?
O(1) C(1) C(6) 122.4(6) . . ?
C(2) C(1) C(6) 121.9(5) . . ?
C(3) C(2) C(1) 121.0(5) . . ?
C(3) C(2) C(11) 124.9(6) . . ?
C(1) C(2) C(11) 114.1(5) . . ?
C(2) C(3) C(4) 119.6(6) . . ?
C(5) C(4) C(3) 117.8(5) . . ?
C(5) C(4) C(41) 121.2(5) . . ?
C(3) C(4) C(41) 120.8(6) . . ?
C(4) C(5) C(6) 124.4(5) . . ?
C(1) C(6) C(5) 115.2(6) . . ?
C(1) C(6) C(61) 123.3(5) . . ?
C(5) C(6) C(61) 121.4(5) . . ?
C(12) C(11) C(19) 107.5(5) . . ?
C(12) C(11) C(2) 123.9(6) . . ?
C(19) C(11) C(2) 126.8(5) . . ?
C(12) C(11) Ti 70.5(3) . . ?
C(19) C(11) Ti 75.8(3) . . ?
C(2) C(11) Ti 107.1(4) . . ?
C(13) C(12) C(11) 108.0(6) . . ?
C(13) C(12) Ti 72.8(3) . . ?
C(11) C(12) Ti 73.9(3) . . ?
C(14) C(13) C(12) 108.2(5) . . ?
C(14) C(13) Ti 77.3(4) . . ?
C(12) C(13) Ti 71.5(3) . . ?
C(13) C(14) C(15) 132.0(6) . . ?
C(13) C(14) C(19) 108.9(5) . . ?
C(15) C(14) C(19) 119.1(6) . . ?
C(13) C(14) Ti 68.6(3) . . ?
C(15) C(14) Ti 123.9(4) . . ?
C(19) C(14) Ti 73.0(3) . . ?
C(16) C(15) C(14) 117.5(7) . . ?
C(15) C(16) C(17) 122.2(7) . . ?
C(18) C(17) C(16) 121.2(8) . . ?
C(17) C(18) C(19) 120.0(7) . . ?
C(18) C(19) C(14) 120.1(6) . . ?
C(18) C(19) C(11) 132.7(6) . . ?
C(14) C(19) C(11) 107.2(5) . . ?
C(18) C(19) Ti 123.9(4) . . ?
C(14) C(19) Ti 73.0(3) . . ?
C(11) C(19) Ti 69.4(3) . . ?
O(2) C(21) C(2A) 119.0(5) . . ?
O(2) C(21) C(22) 117.8(5) . . ?
C(2A) C(21) C(22) 123.1(5) . . ?
C(23) C(22) C(21) 116.3(5) . . ?
C(23) C(22) Si(22) 118.5(5) . . ?
C(21) C(22) Si(22) 125.1(4) . . ?
C(22) C(23) C(24) 124.5(5) . . ?
C(23) C(24) C(25) 123.4(6) . . ?
C(23) C(24) C(29) 118.3(5) . . ?
C(25) C(24) C(29) 118.3(6) . . ?
C(26) C(25) C(24) 121.9(6) . . ?
C(25) C(26) C(27) 119.7(6) . . ?
C(28) C(27) C(26) 119.9(6) . . ?
C(27) C(28) C(29) 122.0(6) . . ?
C(28) C(29) C(2A) 123.8(5) . . ?
C(28) C(29) C(24) 118.2(5) . . ?
C(2A) C(29) C(24) 118.0(5) . . ?
C(21) C(2A) C(29) 119.2(5) . . ?
C(21) C(2A) C(3A) 122.3(5) . . ?
C(29) C(2A) C(3A) 118.3(5) . . ?
O(3) C(31) C(3A) 120.7(5) . . ?
O(3) C(31) C(32) 116.4(5) . . ?
C(3A) C(31) C(32) 122.9(5) . . ?
C(33) C(32) C(31) 117.9(6) . . ?
C(33) C(32) Si(32) 118.9(5) . . ?
C(31) C(32) Si(32) 123.3(5) . . ?
C(32) C(33) C(34) 121.9(6) . . ?
C(39) C(34) C(35) 119.8(6) . . ?
C(39) C(34) C(33) 119.0(6) . . ?
C(35) C(34) C(33) 121.1(6) . . ?
C(36) C(35) C(34) 121.1(6) . . ?
C(35) C(36) C(37) 119.6(6) . . ?
C(38) C(37) C(36) 121.4(6) . . ?
C(37) C(38) C(39) 120.3(5) . . ?
C(38) C(39) C(34) 117.8(5) . . ?
C(38) C(39) C(3A) 122.8(5) . . ?
C(34) C(39) C(3A) 119.5(5) . . ?
C(31) C(3A) C(39) 118.0(5) . . ?
C(31) C(3A) C(2A) 125.2(5) . . ?
C(39) C(3A) C(2A) 116.8(5) . . ?
C(44) C(41) C(42) 109.6(6) . . ?
C(44) C(41) C(43) 107.6(6) . . ?
C(42) C(41) C(43) 109.0(6) . . ?
C(44) C(41) C(4) 110.7(6) . . ?
C(42) C(41) C(4) 108.2(5) . . ?
C(43) C(41) C(4) 111.6(6) . . ?
C(6) C(61) C(64) 112.4(5) . . ?
C(6) C(61) C(63) 110.1(5) . . ?
C(64) C(61) C(63) 107.9(5) . . ?
C(6) C(61) C(62) 108.8(5) . . ?
C(64) C(61) C(62) 108.3(6) . . ?
C(63) C(61) C(62) 109.5(5) . . ?

loop_
_geom_bond_atom_site_label_1
_geom_bond_atom_site_label_2
_geom_bond_distance
_geom_bond_site_symmetry_2
_geom_bond_publ_flag
Ti O(2) 1.844(4) . ?
Ti O(1) 1.859(4) . ?
Ti O(3) 1.871(4) . ?
Ti C(12) 2.323(6) . ?
Ti C(13) 2.340(6) . ?
Ti C(11) 2.367(6) . ?
Ti C(19) 2.452(6) . ?
Ti C(14) 2.453(6) . ?
Si(22) C(223) 1.851(7) . ?
Si(22) C(222) 1.866(8) . ?
Si(22) C(22) 1.889(6) . ?
Si(22) C(221) 1.895(8) . ?
Si(32) C(323) 1.851(7) . ?
Si(32) C(321) 1.855(7) . ?
Si(32) C(322) 1.866(7) . ?
Si(32) C(32) 1.891(6) . ?
O(1) C(1) 1.380(7) . ?
O(2) C(21) 1.362(6) . ?
O(3) C(31) 1.363(7) . ?
C(1) C(2) 1.387(9) . ?
C(1) C(6) 1.394(8) . ?
C(2) C(3) 1.382(8) . ?
C(2) C(11) 1.479(8) . ?
C(3) C(4) 1.394(8) . ?
C(4) C(5) 1.392(9) . ?
C(4) C(41) 1.553(8) . ?
C(5) C(6) 1.402(8) . ?
C(6) C(61) 1.529(9) . ?
C(11) C(12) 1.435(9) . ?
C(11) C(19) 1.442(9) . ?
C(12) C(13) 1.430(9) . ?
C(13) C(14) 1.407(9) . ?
C(14) C(15) 1.434(9) . ?
C(14) C(19) 1.433(9) . ?
C(15) C(16) 1.387(12) . ?
C(16) C(17) 1.397(12) . ?
C(17) C(18) 1.345(10) . ?
C(18) C(19) 1.402(9) . ?
C(21) C(2A) 1.386(8) . ?
C(21) C(22) 1.423(8) . ?
C(22) C(23) 1.369(8) . ?
C(23) C(24) 1.410(9) . ?
C(24) C(25) 1.412(8) . ?
C(24) C(29) 1.443(8) . ?
C(25) C(26) 1.356(10) . ?
C(26) C(27) 1.424(10) . ?
C(27) C(28) 1.361(8) . ?
C(28) C(29) 1.401(8) . ?
C(29) C(2A) 1.445(8) . ?
C(2A) C(3A) 1.509(8) . ?
C(31) C(3A) 1.376(8) . ?
C(31) C(32) 1.420(9) . ?
C(32) C(33) 1.388(9) . ?
C(33) C(34) 1.417(9) . ?
C(34) C(39) 1.411(8) . ?
C(34) C(35) 1.413(9) . ?
C(35) C(36) 1.346(9) . ?
C(36) C(37) 1.392(9) . ?
C(37) C(38) 1.371(8) . ?
C(38) C(39) 1.413(8) . ?
C(39) C(3A) 1.455(8) . ?
C(41) C(44) 1.506(10) . ?
C(41) C(42) 1.520(9) . ?
C(41) C(43) 1.540(9) . ?
C(61) C(64) 1.538(8) . ?
C(61) C(63) 1.541(9) . ?
C(61) C(62) 1.548(9) . ?

_cod_duplicate_entry 7113883
